data_9009705
loop_
_publ_author_name
'Rinaldi, R.'

_publ_section_title
;
 The crystal structure of griphite, a complex phosphate, not a garnetoid
;
_journal_name_full 'Bulletin de Mineralogie'
_journal_page_first 543
_journal_page_last 547
_journal_volume 101
_journal_year 1978
_chemical_compound_source 'Alberes, East Pyrenees, France'
_chemical_formula_sum 'Al2.05 Ca1.42 F1.6 Fe1.08 H1.12 Li0.54 Mg0.06 Mn3.54 Na1.02 O24.4 P5.82'
_chemical_name_mineral Griphite
_space_group_IT_number 205
_symmetry_space_group_name_Hall '-P 2ac 2ab 3'
_symmetry_space_group_name_H-M 'P a -3'
_cell_angle_alpha 90
_cell_angle_beta 90
_cell_angle_gamma 90
_cell_formula_units_Z 4
_cell_length_a 12.205
_cell_length_b 12.205
_cell_length_c 12.205
_cell_volume 1818.082
_database_code_amcsd 0012066
_exptl_crystal_density_diffrn 3.646
_cod_original_cell_volume 1818.081
_cod_original_sg_symbol_H-M 'P a 3'
_cod_original_formula_sum 'Mn3.54 Na1.02 Li.54 Ca1.42 Fe1.08 Mg.06 Al2.05 P5.82 O24.4 F1.6 H1.12'
_cod_database_code 9009705

loop_
_space_group_symop_operation_xyz
x,y,z
1/2+z,x,1/2-y
z,1/2-x,1/2+y
1/2-z,1/2+x,y
-z,-x,-y
1/2+y,1/2-z,-x
1/2-y,-z,1/2+x
-y,1/2+z,1/2-x
y,z,x
x,1/2-y,1/2+z
1/2-x,1/2+y,z
1/2+x,y,1/2-z
-x,-y,-z
1/2-z,-x,1/2+y
-z,1/2+x,1/2-y
1/2+z,1/2-x,-y
z,x,y
1/2-y,1/2+z,x
1/2+y,z,1/2-x
y,1/2-z,1/2+x
-y,-z,-x
-x,1/2+y,1/2-z
1/2+x,1/2-y,-z
1/2-x,-y,1/2+z

loop_
_atom_site_label
_atom_site_fract_x
_atom_site_fract_y
_atom_site_fract_z
_atom_site_occupancy
_atom_site_U_iso_or_equiv
_atom_site_type_symbol
_atom_site_attached_hydrogens
Mn 0.00570 0.12080 0.26080 0.59000 0.01688 Mn 0
Na 0.00570 0.12080 0.26080 0.17000 0.01688 Na 0
Li 0.00570 0.12080 0.26080 0.09000 0.01688 Li 0
Ca1 0.00570 0.12080 0.26080 0.07000 0.01688 Ca 0
Fe2+1 0.00570 0.12080 0.26080 0.05000 0.01688 Fe 0
Mg 0.00570 0.12080 0.26080 0.01000 0.01688 Mg 0
Ca2 0.00000 0.00000 0.00000 1.00000 0.01298 Ca 0
Fe2+2 0.50000 0.50000 0.50000 0.70000 0.01330 Fe 0
Al1 0.50000 0.50000 0.50000 0.13000 0.01330 Al 0
Al2 0.28460 0.28460 0.28460 0.96000 0.01165 Al 0
Fe3+ 0.28460 0.28460 0.28460 0.04000 0.01165 Fe 0
P 0.04030 0.35970 0.23520 0.97000 0.01216 P 0
O1 0.12760 0.28480 0.28760 0.97000 0.01482 O 0
O-H1 0.12760 0.28480 0.28760 0.03000 0.01482 O 1
O2 0.27850 0.44030 0.28280 0.97000 0.01596 O 0
O-H2 0.27850 0.44030 0.28280 0.03000 0.01596 O 1
O3 0.07820 0.39590 0.11940 0.97000 0.01798 O 0
O-H3 0.07820 0.39590 0.11940 0.03000 0.01798 O 1
O4 0.01710 0.46040 0.30360 0.97000 0.01976 O 0
O-H4 0.01710 0.46040 0.30360 0.03000 0.01976 O 1
F 0.11450 0.11450 0.11450 0.80000 0.02356 F 0
O-H 0.11450 0.11450 0.11450 0.20000 0.02356 O 1

loop_
_cod_changelog_entry_id
_cod_changelog_entry_author
_cod_changelog_entry_date
_cod_changelog_entry_text
1
;cod-tools version 3.8.0
Id: cif_guess_AMCSD_atom_types 9574 2023-05-10 09:00:05Z saulius
;
2023-05-10T18:52:05+03:00
;Derived atom types and hydrogen counts
from atom names that follow the AMCSD naming convention
(Wat == water, O-H == hydroxyl).
;
2
;cod-tools version 3.10.1
Id: cif_fix_AMCSD_atom_labels 10224 2024-08-07 11:09:31Z saulius
;
2024-08-07T19:39:56+03:00
;Changed the following '_atom_site_label' values:
the first duplicated label 'Ca'  converted to 'Ca1'
duplicated label 'Ca' at index 6 converted to 'Ca2'
the first duplicated label 'Fe2+'  converted to 'Fe2+1'
duplicated label 'Fe2+' at index 7 converted to 'Fe2+2'
the first duplicated label 'Al'  converted to 'Al1'
duplicated label 'Al' at index 9 converted to 'Al2'
;

loop_
_cod_related_entry_id
_cod_related_entry_database
_cod_related_entry_code
1 AMCSD 0012066
